data_7222532
loop_
_publ_author_name
'Beck, J.'
'Stankowski, A.'

_publ_section_title
;
 A one-dimensional polymeric form in the polycation (Te8)(2+) in the
 structure of Te8 (Bi4 Cl14)
;
_journal_name_full
;
Zeitschrift fuer Naturforschung, Teil B. Anorganische Chemie, Organische 
Chemie (42,1987-)
;
_journal_page_first 453
_journal_page_last 457
_journal_volume 56
_journal_year 2001
_chemical_formula_sum 'Bi4 Cl14 Te8'
_chemical_name_systematic '(Te8) (Bi4 Cl14)'
_space_group_IT_number 19
_symmetry_space_group_name_Hall 'P 2ac 2ab'
_symmetry_space_group_name_H-M 'P 21 21 21'
_cell_angle_alpha 90
_cell_angle_beta 90
_cell_angle_gamma 90
_cell_formula_units_Z 4
_cell_length_a 8.799
_cell_length_b 22.673
_cell_length_c 16.423
_cell_volume 3276.384
_citation_journal_id_ASTM ZNBSEN
_cod_data_source_file Beck_ZNBSEN_2001_148.cif
_cod_data_source_block Bi4Cl14Te8
_cod_database_code 7222532

loop_
_symmetry_equiv_pos_as_xyz
x,y,z
-x+1/2,-y,z+1/2
x+1/2,-y+1/2,-z
-x,y+1/2,-z+1/2

loop_
_atom_site_label
_atom_site_type_symbol
_atom_site_fract_x
_atom_site_fract_y
_atom_site_fract_z
_atom_site_occupancy
_atom_site_U_iso_or_equiv
Bi4 Bi+3 -0.05768 0.78002 0.37444 1 0.0
Cl4 Cl-1 -0.4174 0.80983 0.3001 1 0.0
Cl14 Cl-1 -0.0578 0.83459 0.1994 1 0.0
Cl8 Cl-1 -0.6278 0.5797 0.3429 1 0.0
Cl7 Cl-1 -0.5602 0.68766 0.19425 1 0.0
Te4 Te 0.00175 0.06871 0.07262 1 0.0
Te8 Te 0.19326 -0.04534 0.25582 1 0.0
Cl5 Cl-1 -0.3822 0.92679 0.1633 1 0.0
Cl11 Cl-1 0.204 0.81957 0.3693 1 0.0
Te3 Te -0.1552 -0.02468 0.00878 1 0.0
Cl9 Cl-1 -0.2993 0.6645 0.363 1 0.0
Bi1 Bi+3 0.08253 0.73561 0.12499 1 0.0
Cl1 Cl-1 0.0083 0.78507 -0.0039 1 0.0
Te5 Te 0.29637 0.03777 0.02397 1 0.0
Te6 Te 0.25547 -0.06976 -0.03472 1 0.0
Te2 Te -0.11981 0.02093 -0.14054 1 0.0
Cl10 Cl-1 0.0067 0.72485 0.5023 1 0.0
Cl2 Cl-1 0.1465 0.64219 0.0334 1 0.0
Cl13 Cl-1 0.097 0.6846 0.29702 1 0.0
Bi3 Bi+3 -0.58203 0.68931 0.34732 1 0.0
Te7 Te -0.03578 0.02859 0.23422 1 0.0
Cl3 Cl-1 -0.1808 0.69629 0.1435 1 0.0
Te1 Te 0.13074 -0.04725 -0.18871 1 0.0
Cl6 Cl-1 -0.6723 0.83276 0.1256 1 0.0
Bi2 Bi+3 -0.38773 0.81775 0.14577 1 0.0
Cl12 Cl-1 -0.1401 0.8679 0.4623 1 0.0
